data_1505630
loop_
_publ_author_name
'Vacas, Tatiana'
'Alvarez, Eleuterio'
'Chiara, Jose Luis'

_publ_section_title
;
 Phthalimides as exceptionally efficient single electron transfer
 acceptors in reductive coupling reactions promoted by samarium diiodide.
;
_journal_issue 26
_journal_name_full 'Organic letters'
_journal_page_first 5445
_journal_page_last 5448
_journal_paper_doi 10.1021/ol7023357
_journal_volume 9
_journal_year 2007
_chemical_formula_moiety 'C19 H20 N2 O3'
_chemical_formula_sum 'C19 H20 N2 O3'
_chemical_formula_weight 324.37
_chemical_name_systematic
; 
 ? 
;
_space_group_IT_number 14
_symmetry_cell_setting monoclinic
_symmetry_space_group_name_Hall '-P 2ybc'
_symmetry_space_group_name_H-M 'P 1 21/c 1'
_atom_sites_solution_hydrogens geom
_atom_sites_solution_primary direct
_atom_sites_solution_secondary difmap
_audit_creation_method SHELXL-97
_cell_angle_alpha 90.00
_cell_angle_beta 99.448(2)
_cell_angle_gamma 90.00
_cell_formula_units_Z 4
_cell_length_a 7.3633(3)
_cell_length_b 15.3041(6)
_cell_length_c 14.7261(6)
_cell_measurement_reflns_used 7609
_cell_measurement_temperature 100(2)
_cell_measurement_theta_max 30.68
_cell_measurement_theta_min 2.66
_cell_volume 1636.95(11)
_computing_cell_refinement 'SAINT+ v. 7.06 a (Bruker AXS, 2003)'
_computing_data_collection 'APEX-W2K-NT v. 1.0 (Bruker AXS, 2004)'
_computing_data_reduction 'SAINT+ v. 7.06 a (Bruker AXS, 2001)'
_computing_molecular_graphics 'XP, SHELXTL v. 6.10 (Bruker, 2000)'
_computing_publication_material 'XCIF, SHELXTL v. 6.12 (Bruker, 2001)'
_computing_structure_refinement 'SHELXL-97 (Sheldrick, 1997)'
_computing_structure_solution 'SHELXS-97 (Sheldrick, 1990)'
_diffrn_ambient_temperature 100(2)
_diffrn_detector_area_resol_mean 8.26
_diffrn_measured_fraction_theta_full 0.994
_diffrn_measured_fraction_theta_max 0.994
_diffrn_measurement_device_type
;
 Bruker-Nonius X8kappa APEX II CCD area detector'
;
_diffrn_measurement_method 'phi and omega scans with narrow frames'
_diffrn_radiation_monochromator graphite
_diffrn_radiation_source 'fine-focus sealed tube'
_diffrn_radiation_type MoK\a
_diffrn_radiation_wavelength 0.71073
_diffrn_reflns_av_R_equivalents 0.0414
_diffrn_reflns_av_sigmaI/netI 0.0288
_diffrn_reflns_limit_h_max 10
_diffrn_reflns_limit_h_min -10
_diffrn_reflns_limit_k_max 22
_diffrn_reflns_limit_k_min -21
_diffrn_reflns_limit_l_max 20
_diffrn_reflns_limit_l_min -21
_diffrn_reflns_number 74385
_diffrn_reflns_theta_full 30.89
_diffrn_reflns_theta_max 30.89
_diffrn_reflns_theta_min 2.80
_diffrn_standards_decay_% 0
_exptl_absorpt_coefficient_mu 0.090
_exptl_absorpt_correction_T_max 0.9779
_exptl_absorpt_correction_T_min 0.9497
_exptl_absorpt_correction_type multi-scan
_exptl_absorpt_process_details
; 
 SADABS v. 2.03: Area-Detector Absorption Correction.
 (1997-2001) Bruker-AXS within SAINT+ package, v. 6.04
;
_exptl_crystal_colour colourless
_exptl_crystal_density_diffrn 1.316
_exptl_crystal_density_method 'not measured'
_exptl_crystal_description prism
_exptl_crystal_F_000 688
_exptl_crystal_size_max 0.58
_exptl_crystal_size_mid 0.57
_exptl_crystal_size_min 0.25
_refine_diff_density_max 0.464
_refine_diff_density_min -0.389
_refine_diff_density_rms 0.069
_refine_ls_extinction_method none
_refine_ls_goodness_of_fit_ref 1.084
_refine_ls_hydrogen_treatment mixed
_refine_ls_matrix_type full
_refine_ls_number_parameters 224
_refine_ls_number_reflns 5147
_refine_ls_number_restraints 0
_refine_ls_restrained_S_all 1.084
_refine_ls_R_factor_all 0.0743
_refine_ls_R_factor_gt 0.0467
_refine_ls_shift/su_max 0.001
_refine_ls_shift/su_mean 0.000
_refine_ls_structure_factor_coef Fsqd
_refine_ls_weighting_details 'calc w=1/[\s^2^(Fo^2^)+(0.0470P)^2^+1.1527P] where P=(Fo^2^+2Fc^2^)/3'
_refine_ls_weighting_scheme calc
_refine_ls_wR_factor_gt 0.1085
_refine_ls_wR_factor_ref 0.1276
_reflns_number_gt 3827
_reflns_number_total 5147
_reflns_threshold_expression >2sigma(I)
_cod_data_source_file ol7023357-file003.cif
_cod_data_source_block 8_minor_diastereoisomer
_cod_depositor_comments
;
The following automatic conversions were performed:

'_symmetry_cell_setting' value 'Monoclinic' changed to 'monoclinic'
according to /home/saulius/struct/CIF-dictionaries/cif_core.dic
dictionary named 'cif_core.dic' version 2.4.1 from 2010-06-29.

Automatic conversion script
Id: cif_fix_values 1715 2011-07-08 13:25:40Z adriana 
;
_cod_original_sg_symbol_H-M P2(1)/c
_cod_database_code 1505630

loop_
_symmetry_equiv_pos_as_xyz
'x, y, z'
'-x, y+1/2, -z+1/2'
'-x, -y, -z'
'x, -y-1/2, z-1/2'

loop_
_atom_site_label
_atom_site_type_symbol
_atom_site_fract_x
_atom_site_fract_y
_atom_site_fract_z
_atom_site_U_iso_or_equiv
_atom_site_adp_type
_atom_site_occupancy
_atom_site_symmetry_multiplicity
_atom_site_calc_flag
_atom_site_refinement_flags
O1 O 1.02498(14) -0.24840(6) 0.72089(7) 0.0209(2) Uani 1 1 d .
O2 O 1.05742(14) 0.00130(7) 0.88856(7) 0.0178(2) Uani 1 1 d .
H2 H 0.982(3) 0.0389(13) 0.9069(13) 0.021 Uiso 1 1 d .
O3 O 0.71877(15) 0.12047(7) 0.77557(7) 0.0193(2) Uani 1 1 d .
H3 H 0.798(3) 0.1609(13) 0.8005(13) 0.023 Uiso 1 1 d .
N1 N 0.71624(15) 0.06006(7) 0.85120(8) 0.0143(2) Uani 1 1 d .
N4 N 0.97269(16) -0.13434(7) 0.81555(8) 0.0160(2) Uani 1 1 d .
C1 C 0.74306(17) -0.02767(8) 0.81414(9) 0.0135(2) Uani 1 1 d .
C2 C 0.71756(19) -0.09797(9) 0.88651(10) 0.0185(3) Uani 1 1 d .
H2A H 0.7577 -0.0755 0.9497 0.022 Uiso 1 1 calc R
H2B H 0.5870 -0.1160 0.8801 0.022 Uiso 1 1 calc R
C3 C 0.8391(2) -0.17510(9) 0.86634(10) 0.0206(3) Uani 1 1 d .
H3A H 0.9017 -0.2023 0.9241 0.025 Uiso 1 1 calc R
H3B H 0.7654 -0.2201 0.8285 0.025 Uiso 1 1 calc R
C5 C 1.02735(18) -0.16980(9) 0.73958(9) 0.0162(3) Uani 1 1 d .
C5A C 1.08007(18) -0.09610(9) 0.68435(9) 0.0152(2) Uani 1 1 d .
C6 C 1.16352(19) -0.09775(10) 0.60632(9) 0.0186(3) Uani 1 1 d .
H6 H 1.1944 -0.1513 0.5801 0.022 Uiso 1 1 calc R
C7 C 1.2000(2) -0.01789(10) 0.56822(10) 0.0216(3) Uani 1 1 d .
H7 H 1.2560 -0.0164 0.5146 0.026 Uiso 1 1 calc R
C8 C 1.1547(2) 0.06009(10) 0.60825(10) 0.0207(3) Uani 1 1 d .
H8 H 1.1815 0.1140 0.5813 0.025 Uiso 1 1 calc R
C9 C 1.07126(19) 0.06122(9) 0.68679(10) 0.0175(3) Uani 1 1 d .
H9 H 1.0419 0.1147 0.7138 0.021 Uiso 1 1 calc R
C9A C 1.03279(17) -0.01851(9) 0.72395(9) 0.0141(2) Uani 1 1 d .
C10 C 0.95379(18) -0.03884(8) 0.81025(9) 0.0136(2) Uani 1 1 d .
C11 C 0.62245(19) -0.04710(10) 0.72198(10) 0.0197(3) Uani 1 1 d .
H11A H 0.4925 -0.0413 0.7283 0.029 Uiso 1 1 calc R
H11B H 0.6461 -0.1068 0.7028 0.029 Uiso 1 1 calc R
H11C H 0.6512 -0.0057 0.6756 0.029 Uiso 1 1 calc R
C12 C 0.53645(18) 0.07310(9) 0.88066(10) 0.0183(3) Uani 1 1 d .
H12A H 0.5107 0.0233 0.9195 0.022 Uiso 1 1 calc R
H12B H 0.4386 0.0749 0.8259 0.022 Uiso 1 1 calc R
C13 C 0.53414(18) 0.15686(9) 0.93411(9) 0.0165(3) Uani 1 1 d .
C14 C 0.67247(19) 0.17533(9) 1.00854(10) 0.0181(3) Uani 1 1 d .
H14 H 0.7727 0.1360 1.0237 0.022 Uiso 1 1 calc R
C15 C 0.6649(2) 0.25054(10) 1.06048(10) 0.0196(3) Uani 1 1 d .
H15 H 0.7601 0.2626 1.1108 0.024 Uiso 1 1 calc R
C16 C 0.5180(2) 0.30846(10) 1.03903(10) 0.0206(3) Uani 1 1 d .
H16 H 0.5122 0.3598 1.0747 0.025 Uiso 1 1 calc R
C17 C 0.3804(2) 0.29054(10) 0.96520(10) 0.0222(3) Uani 1 1 d .
H17 H 0.2801 0.3298 0.9503 0.027 Uiso 1 1 calc R
C18 C 0.3884(2) 0.21532(10) 0.91278(9) 0.0202(3) Uani 1 1 d .
H18 H 0.2938 0.2038 0.8621 0.024 Uiso 1 1 calc R

loop_
_atom_site_aniso_label
_atom_site_aniso_U_11
_atom_site_aniso_U_22
_atom_site_aniso_U_33
_atom_site_aniso_U_23
_atom_site_aniso_U_13
_atom_site_aniso_U_12
O1 0.0227(5) 0.0119(5) 0.0289(5) -0.0031(4) 0.0068(4) 0.0009(4)
O2 0.0178(4) 0.0175(5) 0.0180(5) -0.0044(4) 0.0026(4) 0.0009(4)
O3 0.0248(5) 0.0147(5) 0.0199(5) 0.0034(4) 0.0082(4) -0.0014(4)
N1 0.0171(5) 0.0112(5) 0.0165(5) 0.0009(4) 0.0078(4) 0.0005(4)
N4 0.0191(5) 0.0111(5) 0.0191(5) 0.0013(4) 0.0075(4) 0.0004(4)
C1 0.0148(5) 0.0108(6) 0.0160(6) -0.0009(4) 0.0059(4) -0.0012(4)
C2 0.0214(6) 0.0156(6) 0.0207(6) 0.0022(5) 0.0101(5) -0.0015(5)
C3 0.0246(7) 0.0136(6) 0.0263(7) 0.0046(5) 0.0121(6) -0.0009(5)
C5 0.0147(6) 0.0134(6) 0.0207(6) -0.0010(5) 0.0036(5) 0.0015(4)
C5A 0.0151(6) 0.0131(6) 0.0178(6) -0.0010(5) 0.0046(5) 0.0001(5)
C6 0.0183(6) 0.0200(7) 0.0185(6) -0.0038(5) 0.0063(5) 0.0006(5)
C7 0.0215(6) 0.0265(8) 0.0189(6) 0.0005(6) 0.0094(5) 0.0006(6)
C8 0.0209(6) 0.0199(7) 0.0229(7) 0.0044(5) 0.0087(5) -0.0016(5)
C9 0.0185(6) 0.0141(6) 0.0214(6) 0.0014(5) 0.0078(5) 0.0003(5)
C9A 0.0141(5) 0.0131(6) 0.0162(6) -0.0006(5) 0.0060(4) -0.0006(4)
C10 0.0162(5) 0.0096(6) 0.0155(6) 0.0000(4) 0.0045(4) -0.0003(4)
C11 0.0188(6) 0.0198(7) 0.0201(6) -0.0037(5) 0.0026(5) -0.0016(5)
C12 0.0163(6) 0.0176(7) 0.0226(6) -0.0011(5) 0.0085(5) 0.0000(5)
C13 0.0187(6) 0.0160(6) 0.0172(6) 0.0009(5) 0.0101(5) 0.0017(5)
C14 0.0177(6) 0.0177(7) 0.0200(6) 0.0012(5) 0.0067(5) 0.0027(5)
C15 0.0210(6) 0.0207(7) 0.0184(6) -0.0001(5) 0.0072(5) -0.0003(5)
C16 0.0265(7) 0.0168(7) 0.0214(6) 0.0005(5) 0.0129(5) 0.0020(5)
C17 0.0256(7) 0.0229(7) 0.0200(6) 0.0035(5) 0.0099(5) 0.0103(6)
C18 0.0205(6) 0.0257(7) 0.0156(6) 0.0020(5) 0.0063(5) 0.0060(5)

loop_
_atom_type_symbol
_atom_type_description
_atom_type_scat_dispersion_real
_atom_type_scat_dispersion_imag
_atom_type_scat_source
C C 0.0033 0.0016 'International Tables Vol C Tables 4.2.6.8 and 6.1.1.4'
H H 0.0000 0.0000 'International Tables Vol C Tables 4.2.6.8 and 6.1.1.4'
N N 0.0061 0.0033 'International Tables Vol C Tables 4.2.6.8 and 6.1.1.4'
O O 0.0106 0.0060 'International Tables Vol C Tables 4.2.6.8 and 6.1.1.4'

loop_
_geom_angle_atom_site_label_1
_geom_angle_atom_site_label_2
_geom_angle_atom_site_label_3
_geom_angle
C10 O2 H2 104.8(12)
N1 O3 H3 102.5(12)
O3 N1 C12 105.39(10)
O3 N1 C1 106.07(9)
C12 N1 C1 114.44(10)
C5 N4 C3 124.18(12)
C5 N4 C10 113.01(11)
C3 N4 C10 112.59(11)
N1 C1 C11 114.41(11)
N1 C1 C2 109.84(10)
C11 C1 C2 111.03(11)
N1 C1 C10 107.79(10)
C11 C1 C10 112.39(11)
C2 C1 C10 100.46(10)
C3 C2 C1 105.07(11)
C3 C2 H2A 110.7
C1 C2 H2A 110.7
C3 C2 H2B 110.7
C1 C2 H2B 110.7
H2A C2 H2B 108.8
N4 C3 C2 103.40(11)
N4 C3 H3A 111.1
C2 C3 H3A 111.1
N4 C3 H3B 111.1
C2 C3 H3B 111.1
H3A C3 H3B 109.0
O1 C5 N4 125.21(13)
O1 C5 C5A 128.04(13)
N4 C5 C5A 106.70(11)
C6 C5A C9A 122.47(13)
C6 C5A C5 129.24(12)
C9A C5A C5 108.29(11)
C7 C6 C5A 117.32(13)
C7 C6 H6 121.3
C5A C6 H6 121.3
C6 C7 C8 120.44(13)
C6 C7 H7 119.8
C8 C7 H7 119.8
C7 C8 C9 121.91(13)
C7 C8 H8 119.0
C9 C8 H8 119.0
C9A C9 C8 117.56(13)
C9A C9 H9 121.2
C8 C9 H9 121.2
C9 C9A C5A 120.29(12)
C9 C9A C10 130.10(12)
C5A C9A C10 109.46(11)
O2 C10 N4 110.80(10)
O2 C10 C9A 111.40(10)
N4 C10 C9A 101.71(10)
O2 C10 C1 109.08(10)
N4 C10 C1 101.06(10)
C9A C10 C1 121.72(11)
C1 C11 H11A 109.5
C1 C11 H11B 109.5
H11A C11 H11B 109.5
C1 C11 H11C 109.5
H11A C11 H11C 109.5
H11B C11 H11C 109.5
N1 C12 C13 110.92(11)
N1 C12 H12A 109.5
C13 C12 H12A 109.5
N1 C12 H12B 109.5
C13 C12 H12B 109.5
H12A C12 H12B 108.0
C18 C13 C14 118.84(13)
C18 C13 C12 120.22(13)
C14 C13 C12 120.87(12)
C15 C14 C13 120.68(13)
C15 C14 H14 119.7
C13 C14 H14 119.7
C14 C15 C16 120.14(13)
C14 C15 H15 119.9
C16 C15 H15 119.9
C17 C16 C15 119.46(14)
C17 C16 H16 120.3
C15 C16 H16 120.3
C16 C17 C18 120.42(13)
C16 C17 H17 119.8
C18 C17 H17 119.8
C13 C18 C17 120.47(13)
C13 C18 H18 119.8
C17 C18 H18 119.8

loop_
_geom_bond_atom_site_label_1
_geom_bond_atom_site_label_2
_geom_bond_distance
O1 C5 1.2335(17)
O2 C10 1.4143(16)
O2 H2 0.87(2)
O3 N1 1.4500(14)
O3 H3 0.89(2)
N1 C12 1.4728(17)
N1 C1 1.4748(17)
N4 C5 1.3623(17)
N4 C3 1.4687(18)
N4 C10 1.4690(17)
C1 C11 1.5242(19)
C1 C2 1.5473(18)
C1 C10 1.5714(18)
C2 C3 1.539(2)
C2 H2A 0.9900
C2 H2B 0.9900
C3 H3A 0.9900
C3 H3B 0.9900
C5 C5A 1.4792(19)
C5A C6 1.3894(19)
C5A C9A 1.3921(18)
C6 C7 1.389(2)
C6 H6 0.9500
C7 C8 1.395(2)
C7 H7 0.9500
C8 C9 1.396(2)
C8 H8 0.9500
C9 C9A 1.3854(19)
C9 H9 0.9500
C9A C10 1.5144(18)
C11 H11A 0.9800
C11 H11B 0.9800
C11 H11C 0.9800
C12 C13 1.5058(19)
C12 H12A 0.9900
C12 H12B 0.9900
C13 C18 1.3927(19)
C13 C14 1.3972(19)
C14 C15 1.388(2)
C14 H14 0.9500
C15 C16 1.394(2)
C15 H15 0.9500
C16 C17 1.386(2)
C16 H16 0.9500
C17 C18 1.393(2)
C17 H17 0.9500
C18 H18 0.9500

loop_
_geom_hbond_atom_site_label_D
_geom_hbond_atom_site_label_H
_geom_hbond_atom_site_label_A
_geom_hbond_distance_DH
_geom_hbond_distance_HA
_geom_hbond_distance_DA
_geom_hbond_angle_DHA
_geom_hbond_site_symmetry_A
O2 H2 N1 0.87(2) 2.023(19) 2.6398(15) 126.9(16) .
O3 H3 O1 0.89(2) 1.96(2) 2.7492(15) 146.6(17) 2_756

loop_
_geom_torsion_atom_site_label_1
_geom_torsion_atom_site_label_2
_geom_torsion_atom_site_label_3
_geom_torsion_atom_site_label_4
_geom_torsion
O3 N1 C1 C11 -47.17(13)
C12 N1 C1 C11 68.57(14)
O3 N1 C1 C2 -172.80(10)
C12 N1 C1 C2 -57.06(14)
O3 N1 C1 C10 78.63(11)
C12 N1 C1 C10 -165.64(11)
N1 C1 C2 C3 -151.55(11)
C11 C1 C2 C3 80.91(13)
C10 C1 C2 C3 -38.17(13)
C5 N4 C3 C2 -137.49(13)
C10 N4 C3 C2 5.10(15)
C1 C2 C3 N4 21.59(14)
C3 N4 C5 O1 -25.4(2)
C10 N4 C5 O1 -167.87(13)
C3 N4 C5 C5A 152.13(12)
C10 N4 C5 C5A 9.69(15)
O1 C5 C5A C6 -10.3(2)
N4 C5 C5A C6 172.21(13)
O1 C5 C5A C9A 170.08(14)
N4 C5 C5A C9A -7.38(14)
C9A C5A C6 C7 0.2(2)
C5 C5A C6 C7 -179.29(13)
C5A C6 C7 C8 0.5(2)
C6 C7 C8 C9 -0.4(2)
C7 C8 C9 C9A -0.5(2)
C8 C9 C9A C5A 1.2(2)
C8 C9 C9A C10 176.29(13)
C6 C5A C9A C9 -1.1(2)
C5 C5A C9A C9 178.50(12)
C6 C5A C9A C10 -177.14(12)
C5 C5A C9A C10 2.49(14)
C5 N4 C10 O2 -126.45(12)
C3 N4 C10 O2 86.65(13)
C5 N4 C10 C9A -7.94(14)
C3 N4 C10 C9A -154.84(11)
C5 N4 C10 C1 118.05(11)
C3 N4 C10 C1 -28.85(14)
C9 C9A C10 O2 -54.52(18)
C5A C9A C10 O2 120.98(12)
C9 C9A C10 N4 -172.60(13)
C5A C9A C10 N4 2.90(14)
C9 C9A C10 C1 76.40(18)
C5A C9A C10 C1 -108.10(13)
N1 C1 C10 O2 37.92(13)
C11 C1 C10 O2 164.90(11)
C2 C1 C10 O2 -77.02(12)
N1 C1 C10 N4 154.69(10)
C11 C1 C10 N4 -78.33(13)
C2 C1 C10 N4 39.75(12)
N1 C1 C10 C9A -93.97(13)
C11 C1 C10 C9A 33.01(16)
C2 C1 C10 C9A 151.09(12)
O3 N1 C12 C13 -74.99(13)
C1 N1 C12 C13 168.88(11)
N1 C12 C13 C18 131.73(13)
N1 C12 C13 C14 -51.46(17)
C18 C13 C14 C15 0.1(2)
C12 C13 C14 C15 -176.75(12)
C13 C14 C15 C16 0.3(2)
C14 C15 C16 C17 -0.4(2)
C15 C16 C17 C18 0.0(2)
C14 C13 C18 C17 -0.4(2)
C12 C13 C18 C17 176.44(13)
C16 C17 C18 C13 0.4(2)
